data_4022054
loop_
_publ_author_name
'Kara West'
'Changsheng Wang'
'Andrei S. Batsanov'
'Martin R. Bryce'

_publ_contact_author 'Andrei S.Batsanov'
_publ_contact_author_email a.s.batsanov@durham.ac.uk
_publ_section_title
;
 Are Terminal Aryl Butadiynes Stable? Synthesis and X-ray Crystal
 Structures of a Series of Aryl- and Heteroaryl-butadiynes
 (Ar-C\\tbC-C\\tbC-H)
;
_journal_name_full 'Journal of Organic Chemistry'
_journal_page_first 8541
_journal_page_last 8544
_journal_paper_doi 10.1021/jo0615697
_journal_volume 71
_journal_year 2006
_chemical_formula_moiety 'C12 H11 N O'
_chemical_formula_sum 'C12 H11 N O'
_chemical_formula_weight 185.22
_chemical_name_systematic ' 2-Methyl-6-(pyridine-2-yl)hexa-3,5-diyn-2-ol  '
_space_group_IT_number 15
_symmetry_cell_setting monoclinic
_symmetry_space_group_name_Hall '-C 2yc'
_symmetry_space_group_name_H-M 'C 1 2/c 1'
_atom_sites_solution_hydrogens difmap
_atom_sites_solution_primary direct
_atom_sites_solution_secondary difmap
_audit_creation_method SHELXL-97
_cell_angle_alpha 90.00
_cell_angle_beta 113.86(1)
_cell_angle_gamma 90.00
_cell_formula_units_Z 8
_cell_length_a 13.4126(16)
_cell_length_b 12.6904(14)
_cell_length_c 13.4632(15)
_cell_measurement_reflns_used 3916
_cell_measurement_temperature 120(2)
_cell_measurement_theta_max 29.89
_cell_measurement_theta_min 2.31
_cell_volume 2095.7(4)
_computing_cell_refinement 'SAINT version 6.28A (Bruker, 2002)'
_computing_data_collection 'SMART version 5.625 (Bruker, 2001)'
_computing_data_reduction 'SAINT version 6.28A (Bruker, 2002)'
_computing_molecular_graphics 'SHELXTL version 6.14 (Bruker, 2003)'
_computing_publication_material 'SHELXTL version 6.14 (Bruker, 2003)'
_computing_structure_refinement 'SHELXTL version 6.12 (Bruker, 2001)'
_computing_structure_solution 'SHELXTL version 6.12 (Bruker, 2001)'
_diffrn_ambient_temperature 120(2)
_diffrn_detector_area_resol_mean 8
_diffrn_measured_fraction_theta_full 0.985
_diffrn_measured_fraction_theta_max 0.985
_diffrn_measurement_device_type 'ProteumM APEX CCD area detector'
_diffrn_measurement_method '\w scans'
_diffrn_radiation_monochromator graphite
_diffrn_radiation_source '60W microfocus Bede Microsource with glass polycapillary optics'
_diffrn_radiation_type MoK\a
_diffrn_radiation_wavelength 0.71073
_diffrn_reflns_av_R_equivalents 0.0246
_diffrn_reflns_av_sigmaI/netI 0.0295
_diffrn_reflns_limit_h_max 18
_diffrn_reflns_limit_h_min -15
_diffrn_reflns_limit_k_max 17
_diffrn_reflns_limit_k_min -17
_diffrn_reflns_limit_l_max 18
_diffrn_reflns_limit_l_min -18
_diffrn_reflns_number 9902
_diffrn_reflns_theta_full 29.99
_diffrn_reflns_theta_max 29.99
_diffrn_reflns_theta_min 2.42
_diffrn_standards_number 0
_exptl_absorpt_coefficient_mu 0.075
_exptl_absorpt_correction_type none
_exptl_crystal_colour colourless
_exptl_crystal_density_diffrn 1.174
_exptl_crystal_density_method 'not measured'
_exptl_crystal_description irregular
_exptl_crystal_F_000 784
_exptl_crystal_size_max 0.26
_exptl_crystal_size_mid 0.24
_exptl_crystal_size_min 0.12
_refine_diff_density_max 0.358
_refine_diff_density_min -0.202
_refine_diff_density_rms 0.044
_refine_ls_extinction_method none
_refine_ls_goodness_of_fit_ref 1.089
_refine_ls_hydrogen_treatment refall
_refine_ls_matrix_type full
_refine_ls_number_parameters 171
_refine_ls_number_reflns 3002
_refine_ls_number_restraints 0
_refine_ls_restrained_S_all 1.089
_refine_ls_R_factor_all 0.0512
_refine_ls_R_factor_gt 0.0397
_refine_ls_shift/su_max 0.001
_refine_ls_shift/su_mean 0.000
_refine_ls_structure_factor_coef Fsqd
_refine_ls_weighting_details 'calc w=1/[\s^2^(Fo^2^)+(0.0699P)^2^+0.0340P] where P=(Fo^2^+2Fc^2^)/3'
_refine_ls_weighting_scheme calc
_refine_ls_wR_factor_gt 0.1064
_refine_ls_wR_factor_ref 0.1180
_reflns_number_gt 2396
_reflns_number_total 3002
_reflns_threshold_expression I>2\s(I)
_cod_data_source_file jo0615697si20060728_103547_2.cif
_cod_depositor_comments
;
The following automatic conversions were performed:
'_symmetry_cell_setting' value 'Monoclinic' changed to 'monoclinic'
according to '/home/saulius/struct/CIF-dictionaries/cif_core.dic'
dictionary named 'cif_core.dic' version 2.4.1 from 2010-06-29.

Automatic conversion script
Id: cif_fix_enum 1527 2010-12-29 10:47:43Z saulius 
;
_cod_original_sg_symbol_H-M 'C 2/c'
_cod_database_code 4022054

loop_
_symmetry_equiv_pos_as_xyz
'x, y, z'
'-x, y, -z+1/2'
'x+1/2, y+1/2, z'
'-x+1/2, y+1/2, -z+1/2'
'-x, -y, -z'
'x, -y, z-1/2'
'-x+1/2, -y+1/2, -z'
'x+1/2, -y+1/2, z-1/2'

loop_
_atom_site_label
_atom_site_type_symbol
_atom_site_fract_x
_atom_site_fract_y
_atom_site_fract_z
_atom_site_U_iso_or_equiv
_atom_site_adp_type
_atom_site_occupancy
_atom_site_symmetry_multiplicity
_atom_site_calc_flag
O O 0.62417(5) 0.76091(5) 0.53831(5) 0.02506(18) Uani 1 1 d
N1 N 0.25625(6) 0.58356(6) 0.84754(6) 0.02335(19) Uani 1 1 d
C2 C 0.25833(7) 0.53144(7) 0.76088(7) 0.0204(2) Uani 1 1 d
C3 C 0.20619(8) 0.43507(8) 0.72562(8) 0.0262(2) Uani 1 1 d
H3 H 0.2086(11) 0.3994(9) 0.6622(10) 0.037(3) Uiso 1 1 d
C4 C 0.15032(9) 0.39052(8) 0.78169(9) 0.0319(2) Uani 1 1 d
H4 H 0.1154(10) 0.3255(10) 0.7580(10) 0.036(3) Uiso 1 1 d
C5 C 0.14784(9) 0.44299(9) 0.87050(9) 0.0338(3) Uani 1 1 d
H5 H 0.1092(11) 0.4136(10) 0.9134(11) 0.043(4) Uiso 1 1 d
C6 C 0.20146(9) 0.53872(9) 0.90021(8) 0.0300(2) Uani 1 1 d
H6 H 0.2016(10) 0.5780(10) 0.9629(11) 0.038(3) Uiso 1 1 d
C7 C 0.31568(8) 0.57975(7) 0.70296(7) 0.0233(2) Uani 1 1 d
C8 C 0.36065(8) 0.61558(7) 0.64916(8) 0.0247(2) Uani 1 1 d
C9 C 0.41324(8) 0.65525(7) 0.58809(8) 0.0257(2) Uani 1 1 d
C10 C 0.45971(8) 0.68731(8) 0.53416(7) 0.0253(2) Uani 1 1 d
C11 C 0.51917(8) 0.72253(7) 0.46835(7) 0.0230(2) Uani 1 1 d
C12 C 0.52974(9) 0.63032(9) 0.40039(8) 0.0317(2) Uani 1 1 d
H121 H 0.4577(11) 0.6075(11) 0.3474(11) 0.046(4) Uiso 1 1 d
H122 H 0.5674(11) 0.5674(10) 0.4485(11) 0.039(3) Uiso 1 1 d
H123 H 0.5770(11) 0.6526(10) 0.3602(11) 0.042(4) Uiso 1 1 d
C13 C 0.45881(10) 0.81396(10) 0.39561(10) 0.0379(3) Uani 1 1 d
H131 H 0.4589(11) 0.8736(12) 0.4414(11) 0.047(4) Uiso 1 1 d
H132 H 0.4980(10) 0.8370(10) 0.3493(11) 0.041(4) Uiso 1 1 d
H133 H 0.3817(12) 0.7938(12) 0.3473(12) 0.057(4) Uiso 1 1 d
H0 H 0.6642(12) 0.7071(13) 0.5774(12) 0.051(4) Uiso 1 1 d

loop_
_atom_site_aniso_label
_atom_site_aniso_U_11
_atom_site_aniso_U_22
_atom_site_aniso_U_33
_atom_site_aniso_U_23
_atom_site_aniso_U_13
_atom_site_aniso_U_12
O 0.0281(4) 0.0209(3) 0.0242(3) 0.0004(3) 0.0085(3) -0.0016(3)
N1 0.0239(4) 0.0255(4) 0.0206(4) -0.0025(3) 0.0089(3) -0.0010(3)
C2 0.0194(4) 0.0211(4) 0.0195(4) 0.0013(3) 0.0068(3) 0.0022(3)
C3 0.0306(5) 0.0222(4) 0.0260(5) -0.0021(4) 0.0115(4) -0.0003(4)
C4 0.0339(5) 0.0243(5) 0.0362(6) 0.0017(4) 0.0127(4) -0.0065(4)
C5 0.0338(6) 0.0396(6) 0.0313(5) 0.0036(4) 0.0167(4) -0.0069(4)
C6 0.0299(5) 0.0386(6) 0.0234(5) -0.0020(4) 0.0129(4) -0.0026(4)
C7 0.0254(5) 0.0221(4) 0.0223(4) -0.0023(3) 0.0097(4) 0.0001(3)
C8 0.0278(5) 0.0233(4) 0.0236(4) -0.0020(3) 0.0111(4) 0.0002(4)
C9 0.0283(5) 0.0245(4) 0.0250(4) -0.0002(4) 0.0116(4) 0.0009(4)
C10 0.0274(5) 0.0246(5) 0.0244(4) 0.0020(4) 0.0111(4) 0.0028(4)
C11 0.0231(4) 0.0259(5) 0.0210(4) 0.0037(3) 0.0099(3) 0.0030(3)
C12 0.0309(5) 0.0396(6) 0.0244(5) -0.0098(4) 0.0108(4) -0.0042(5)
C13 0.0350(6) 0.0429(6) 0.0377(6) 0.0199(5) 0.0168(5) 0.0125(5)

loop_
_atom_type_symbol
_atom_type_description
_atom_type_scat_dispersion_real
_atom_type_scat_dispersion_imag
_atom_type_scat_source
C C 0.0033 0.0016 'International Tables Vol C Tables 4.2.6.8 and 6.1.1.4'
H H 0.0000 0.0000 'International Tables Vol C Tables 4.2.6.8 and 6.1.1.4'
N N 0.0061 0.0033 'International Tables Vol C Tables 4.2.6.8 and 6.1.1.4'
O O 0.0106 0.0060 'International Tables Vol C Tables 4.2.6.8 and 6.1.1.4'

loop_
_geom_angle_atom_site_label_1
_geom_angle_atom_site_label_2
_geom_angle_atom_site_label_3
_geom_angle
C11 O H0 108.9(9)
C6 N1 C2 117.21(8)
N1 C2 C3 122.76(9)
N1 C2 C7 117.56(8)
C3 C2 C7 119.68(9)
C4 C3 C2 118.78(9)
C4 C3 H3 120.2(7)
C2 C3 H3 121.0(7)
C5 C4 C3 118.96(10)
C5 C4 H4 122.3(7)
C3 C4 H4 118.7(7)
C4 C5 C6 118.77(10)
C4 C5 H5 121.6(8)
C6 C5 H5 119.6(8)
N1 C6 C5 123.53(10)
N1 C6 H6 115.5(8)
C5 C6 H6 121.0(8)
C8 C7 C2 175.78(10)
C7 C8 C9 179.09(11)
C10 C9 C8 178.32(11)
C9 C10 C11 177.65(10)
O C11 C10 109.56(7)
O C11 C13 106.89(8)
C10 C11 C13 109.86(8)
O C11 C12 110.56(8)
C10 C11 C12 109.28(8)
C13 C11 C12 110.65(9)
C11 C12 H121 111.0(8)
C11 C12 H122 111.2(7)
H121 C12 H122 108.5(11)
C11 C12 H123 109.3(7)
H121 C12 H123 109.5(10)
H122 C12 H123 107.3(10)
C11 C13 H131 108.7(8)
C11 C13 H132 110.1(7)
H131 C13 H132 107.3(11)
C11 C13 H133 111.2(9)
H131 C13 H133 110.1(12)
H132 C13 H133 109.3(11)

loop_
_geom_bond_atom_site_label_1
_geom_bond_atom_site_label_2
_geom_bond_distance
O C11 1.4265(11)
O H0 0.896(16)
N1 C6 1.3373(13)
N1 C2 1.3512(12)
C2 C3 1.3934(13)
C2 C7 1.4356(14)
C3 C4 1.3816(15)
C3 H3 0.978(13)
C4 C5 1.3807(16)
C4 H4 0.939(13)
C5 C6 1.3857(16)
C5 H5 0.992(14)
C6 H6 0.980(13)
C7 C8 1.2036(14)
C8 C9 1.3770(14)
C9 C10 1.2030(14)
C10 C11 1.4807(14)
C11 C13 1.5229(14)
C11 C12 1.5269(14)
C12 H121 0.984(14)
C12 H122 1.023(13)
C12 H123 1.026(13)
C13 H131 0.976(14)
C13 H132 1.008(13)
C13 H133 1.007(15)

loop_
_geom_hbond_atom_site_label_D
_geom_hbond_atom_site_label_H
_geom_hbond_atom_site_label_A
_geom_hbond_distance_DH
_geom_hbond_distance_HA
_geom_hbond_distance_DA
_geom_hbond_angle_DHA
_geom_hbond_site_symmetry_A
O H0 N1 0.896(16) 1.935(16) 2.8294(11) 175.5(14) 2_656

loop_
_cod_related_entry_id
_cod_related_entry_database
_cod_related_entry_code
1 ChemSpider 21154175
